data_1568522
loop_
_publ_author_name
'Hauser, Adrian'
'M\"unzfeld, Luca'
'Schlittenhardt, S\"oren'
'K\"oppe, Ralf'
'Uhlmann, Cedric'
'Rauska, Ulf-Christian'
'Ruben, Mario'
'Roesky, Peter W.'

_publ_section_title
;
 Molecular cyclo-P3 complexes of the rare-earth elements via a one-pot
 reaction and selective reduction
;
_journal_issue 8
_journal_name_full 'Chemical Science'
_journal_page_first 2149
_journal_page_last 2158
_journal_paper_doi 10.1039/D2SC06730G
_journal_volume 14
_journal_year 2023
_chemical_formula_moiety 'C55 H82 B Dy N2 O3'
_chemical_formula_sum 'C55 H82 B Dy N2 O3'
_chemical_formula_weight 992.53
_space_group_crystal_system monoclinic
_space_group_IT_number 14
_space_group_name_Hall '-P 2ybc'
_space_group_name_H-M_alt 'P 1 21/c 1'
_atom_sites_solution_hydrogens mixed
_atom_sites_solution_primary dual
_audit_creation_date 2022-04-18
_audit_creation_method
;
Olex2 1.5
(compiled 2022.04.07 svn.rca3783a0 for OlexSys, GUI svn.r6498)
;
_audit_update_record
;
2023-01-10 deposited with the CCDC.	2023-02-03 downloaded from the CCDC.
;
_cell_angle_alpha 90
_cell_angle_beta 98.959(2)
_cell_angle_gamma 90
_cell_formula_units_Z 4
_cell_length_a 13.7970(3)
_cell_length_b 14.1608(5)
_cell_length_c 27.0491(6)
_cell_measurement_reflns_used 35212
_cell_measurement_temperature 150
_cell_measurement_theta_max 26.13
_cell_measurement_theta_min 1.49
_cell_volume 5220.3(2)
_computing_cell_refinement
;
X-Area Recipe 1.34.0.0 (STOE, 2019)
;
_computing_data_collection
;
X-Area WinXpose 2.0.22.0 (STOE, 2016)
;
_computing_data_reduction
;
X-Area Integrate 1.77.0.0 (STOE, 2019)
X-Area LANA 1.77.1.0 (STOE, 2019)
;
_computing_molecular_graphics 'Olex2 1.5 (Dolomanov et al., 2009)'
_computing_publication_material
;
STOE & Cie GmbH, X-Area, software package for collecting single-crystal or
multi-domain crystal data on STOE area-detector diffractometers, for image 
processing, for the correction and scaling of reflection intensities and 
for outlier rejection, version 1.88, Darmstadt 2019
;
_computing_structure_refinement 'SHELXL 2018/3 (Sheldrick, 2015)'
_computing_structure_solution 'ShelXT (Sheldrick, 2015)'
_diffrn_ambient_temperature 150
_diffrn_detector 'image plate (34 cm diameter)'
_diffrn_detector_area_resol_mean 6.67
_diffrn_detector_type 'STOE Imaging Plate'
_diffrn_measured_fraction_theta_full 0.995
_diffrn_measured_fraction_theta_max 0.986
_diffrn_measurement_details
;
 189 frames, detector distance = 130 mm
;
_diffrn_measurement_device '2-circle diffractometer'
_diffrn_measurement_device_type 'STOE IPDS II'
_diffrn_measurement_method 'rotation method, \w scans'
_diffrn_radiation_collimation '0.5 mm diameter, multiple pinhole'
_diffrn_radiation_monochromator 'plane graphite'
_diffrn_radiation_polarisn_norm 0
_diffrn_radiation_probe x-ray
_diffrn_radiation_type 'Mo K\a'
_diffrn_radiation_wavelength 0.71073
_diffrn_reflns_av_R_equivalents 0.0279
_diffrn_reflns_av_unetI/netI 0.0324
_diffrn_reflns_Laue_measured_fraction_full 0.995
_diffrn_reflns_Laue_measured_fraction_max 0.986
_diffrn_reflns_limit_h_max 16
_diffrn_reflns_limit_h_min -16
_diffrn_reflns_limit_k_max 17
_diffrn_reflns_limit_k_min -17
_diffrn_reflns_limit_l_max 32
_diffrn_reflns_limit_l_min -29
_diffrn_reflns_number 30289
_diffrn_reflns_point_group_measured_fraction_full 0.995
_diffrn_reflns_point_group_measured_fraction_max 0.986
_diffrn_reflns_theta_full 25.242
_diffrn_reflns_theta_max 25.694
_diffrn_reflns_theta_min 1.628
_diffrn_source 'sealed X-ray tube, 12 x 0.4 mm long-fine focus'
_diffrn_source_current 40
_diffrn_source_power 2.000
_diffrn_source_voltage 50
_exptl_absorpt_coefficient_mu 1.473
_exptl_absorpt_correction_T_max 0.6518
_exptl_absorpt_correction_T_min 0.4204
_exptl_absorpt_correction_type multi-scan
_exptl_absorpt_process_details
;
STOE X-Red32, absorption correction by Gaussian integration, analogous to
P. Coppens, "The Evaluation of Absorption and Extinction in Single-Crystal
Structure Analysis", published in: F. R. Ahmed (Editor), "Crystallographic
Computing", Munksgaard, Copenhagen (1970), 255 - 270. Afterwards scaling of
reflection intensities was performed within STOE LANA. J. Koziskova, F. Hahn,
J. Richter, J. Kozisek, Acta Chimica Slovaca, vol. 9, no. 2, 2016, pp. 136-140.
;
_exptl_crystal_colour green
_exptl_crystal_colour_primary green
_exptl_crystal_density_diffrn 1.263
_exptl_crystal_density_method 'not measured'
_exptl_crystal_description fragment
_exptl_crystal_F_000 2084
_exptl_crystal_size_max 0.389
_exptl_crystal_size_mid 0.355
_exptl_crystal_size_min 0.33
_refine_diff_density_max 0.438
_refine_diff_density_min -0.571
_refine_diff_density_rms 0.073
_refine_ls_extinction_method none
_refine_ls_goodness_of_fit_ref 1.017
_refine_ls_hydrogen_treatment mixed
_refine_ls_matrix_type full
_refine_ls_number_parameters 591
_refine_ls_number_reflns 9793
_refine_ls_number_restraints 0
_refine_ls_restrained_S_all 1.017
_refine_ls_R_factor_all 0.0418
_refine_ls_R_factor_gt 0.0267
_refine_ls_shift/su_max 0.003
_refine_ls_shift/su_mean 0.000
_refine_ls_structure_factor_coef Fsqd
_refine_ls_weighting_details 'w=1/[\s^2^(Fo^2^)+(0.0340P)^2^+3.8083P] where P=(Fo^2^+2Fc^2^)/3'
_refine_ls_weighting_scheme calc
_refine_ls_wR_factor_gt 0.0622
_refine_ls_wR_factor_ref 0.0665
_reflns_Friedel_coverage 0.000
_reflns_number_gt 7754
_reflns_number_total 9793
_reflns_threshold_expression 'I > 2\s(I)'
_cod_data_source_file d2sc06730g3.cif
_cod_data_source_block ah149_2
_cod_database_code 1568522
_shelx_shelxl_version_number 2018/3
_shelx_space_group_comment
;
The symmetry employed for this shelxl refinement is uniquely defined
by the following loop, which should always be used as a source of
symmetry information in preference to the above space-group names.
They are only intended as comments.
;
_shelx_estimated_absorpt_t_max 0.642
_shelx_estimated_absorpt_t_min 0.598
_olex2_refinement_description
;
1. Fixed Uiso
 At 1.2 times of:
  All C(H) groups, All C(H,H) groups
 At 1.5 times of:
  All C(H,H,H) groups
2.a Ternary CH refined with riding coordinates:
 C30(H30), C33(H33), C42(H42), C45(H45)
2.b Secondary CH2 refined with riding coordinates:
 C50(H50A,H50B), C49(H49A,H49B), C53(H53A,H53B), C48(H48A,H48B), C52(H52A,
 H52B), C51(H51A,H51B), C54(H54A,H54B), C55(H55A,H55B)
2.c Aromatic/amide H refined with riding coordinates:
 C5(H5), C3(H3), C9(H9), C11(H11), C40(H40), C26(H26), C38(H38), C27(H27),
 C28(H28), C39(H39)
2.d Idealised Me refined as rotating group:
 C15(H15A,H15B,H15C), C14(H14A,H14B,H14C), C31(H31A,H31B,H31C), C18(H18A,H18B,
 H18C), C43(H43A,H43B,H43C), C17(H17A,H17B,H17C), C19(H19A,H19B,H19C), C34(H34A,
 H34B,H34C), C35(H35A,H35B,H35C), C44(H44A,H44B,H44C), C23(H23A,H23B,H23C),
 C47(H47A,H47B,H47C), C46(H46A,H46B,H46C), C32(H32A,H32B,H32C), C22(H22A,H22B,
 H22C), C21(H21A,H21B,H21C)
;
_olex2_exptl_crystal_mounting_method 'The crystal was mounted on a MITIGEN holder in mineral oil'
_olex2_submission_special_instructions 'No special instructions were received'

loop_
_space_group_symop_operation_xyz
'x, y, z'
'-x, y+1/2, -z+1/2'
'-x, -y, -z'
'x, -y-1/2, z-1/2'

loop_
_atom_site_label
_atom_site_type_symbol
_atom_site_fract_x
_atom_site_fract_y
_atom_site_fract_z
_atom_site_U_iso_or_equiv
_atom_site_adp_type
_atom_site_occupancy
_atom_site_site_symmetry_order
_atom_site_calc_flag
_atom_site_refinement_flags_posn
_atom_site_refinement_flags_adp
_atom_site_refinement_flags_occupancy
_atom_site_disorder_assembly
_atom_site_disorder_group
Dy1 Dy 0.84406(2) 0.68969(2) 0.38480(2) 0.01738(5) Uani 1 1 d . . . . .
O1 O 0.67958(13) 0.63803(14) 0.36578(7) 0.0177(4) Uani 1 1 d . . . . .
O3 O 0.92762(15) 0.81382(16) 0.34909(7) 0.0276(5) Uani 1 1 d . . . . .
O2 O 0.82158(16) 0.55875(16) 0.43780(8) 0.0311(5) Uani 1 1 d . . . . .
N1 N 0.81902(16) 0.58677(17) 0.31801(8) 0.0178(5) Uani 1 1 d . . . . .
N2 N 0.73455(16) 0.78899(16) 0.41362(8) 0.0167(5) Uani 1 1 d . . . . .
C1 C 0.6595(2) 0.5547(2) 0.33898(10) 0.0163(6) Uani 1 1 d . . . . .
C8 C 0.5194(2) 0.6321(2) 0.39275(10) 0.0175(6) Uani 1 1 d . . . . .
C7 C 0.4955(2) 0.5344(2) 0.36985(10) 0.0188(6) Uani 1 1 d . . . . .
C5 C 0.5635(2) 0.4227(2) 0.30930(10) 0.0212(6) Uani 1 1 d . . . . .
H5 H 0.506056 0.385519 0.308664 0.025 Uiso 1 1 calc R U . . .
C2 C 0.73498(19) 0.5299(2) 0.31190(10) 0.0164(6) Uani 1 1 d . . . . .
C6 C 0.5745(2) 0.5045(2) 0.33876(10) 0.0174(6) Uani 1 1 d . . . . .
C24 C 0.8777(2) 0.5850(2) 0.27899(10) 0.0184(6) Uani 1 1 d . . . . .
C41 C 0.8146(2) 0.8987(2) 0.47790(11) 0.0244(7) Uani 1 1 d . . . . .
C3 C 0.7191(2) 0.4495(2) 0.28243(10) 0.0196(6) Uani 1 1 d . . . . .
H3 H 0.767190 0.431238 0.262664 0.024 Uiso 1 1 calc R U . . .
C13 C 0.60780(19) 0.6753(2) 0.39134(10) 0.0166(6) Uani 1 1 d . . . . .
C9 C 0.4535(2) 0.6809(2) 0.41836(10) 0.0210(6) Uani 1 1 d . . . . .
H9 H 0.391754 0.653057 0.420858 0.025 Uiso 1 1 calc R U . . .
C11 C 0.5689(2) 0.8076(2) 0.43828(10) 0.0190(6) Uani 1 1 d . . . . .
H11 H 0.584715 0.867521 0.453164 0.023 Uiso 1 1 calc R U . . .
C10 C 0.4763(2) 0.7686(2) 0.44009(10) 0.0203(6) Uani 1 1 d . . . . .
C12 C 0.63859(19) 0.7606(2) 0.41517(10) 0.0166(6) Uani 1 1 d . . . . .
C36 C 0.7599(2) 0.8827(2) 0.43037(11) 0.0196(6) Uani 1 1 d . . . . .
C25 C 0.9742(2) 0.5488(2) 0.28814(11) 0.0232(7) Uani 1 1 d . . . . .
C4 C 0.6341(2) 0.3944(2) 0.28096(10) 0.0205(6) Uani 1 1 d . . . . .
C40 C 0.8475(2) 0.9908(3) 0.49030(12) 0.0339(8) Uani 1 1 d . . . . .
H40 H 0.885915 1.002433 0.522025 0.041 Uiso 1 1 calc R U . . .
C29 C 0.8427(2) 0.6279(2) 0.23252(11) 0.0216(6) Uani 1 1 d . . . . .
C26 C 1.0350(2) 0.5610(2) 0.25163(12) 0.0295(7) Uani 1 1 d . . . . .
H26 H 1.100680 0.538493 0.257915 0.035 Uiso 1 1 calc R U . . .
C37 C 0.7337(2) 0.9592(2) 0.39777(12) 0.0249(7) Uani 1 1 d . . . . .
C38 C 0.7677(2) 1.0489(2) 0.41195(13) 0.0307(8) Uani 1 1 d . . . . .
H38 H 0.750907 1.100571 0.389852 0.037 Uiso 1 1 calc R U . . .
C27 C 1.0013(2) 0.6050(2) 0.20686(12) 0.0324(8) Uani 1 1 d . . . . .
H27 H 1.043774 0.613626 0.182747 0.039 Uiso 1 1 calc R U . . .
C15 C 0.3948(2) 0.5357(2) 0.33668(12) 0.0264(7) Uani 1 1 d . . . . .
H15A H 0.345955 0.562050 0.355570 0.040 Uiso 1 1 calc R U . . .
H15B H 0.375971 0.471196 0.326184 0.040 Uiso 1 1 calc R U . . .
H15C H 0.397946 0.574816 0.307074 0.040 Uiso 1 1 calc R U . . .
C16 C 0.6248(2) 0.3033(2) 0.24989(11) 0.0251(6) Uani 1 1 d . . . . .
C30 C 1.0121(2) 0.4936(2) 0.33570(12) 0.0298(7) Uani 1 1 d . . . . .
H30 H 0.977041 0.518320 0.362684 0.036 Uiso 1 1 calc R U . . .
C28 C 0.9059(2) 0.6363(2) 0.19720(11) 0.0277(7) Uani 1 1 d . . . . .
H28 H 0.882387 0.664279 0.165694 0.033 Uiso 1 1 calc R U . . .
C33 C 0.7390(2) 0.6681(2) 0.22025(11) 0.0257(7) Uani 1 1 d . . . . .
H33 H 0.708080 0.664592 0.251260 0.031 Uiso 1 1 calc R U . . .
C42 C 0.6693(2) 0.9462(2) 0.34708(12) 0.0305(7) Uani 1 1 d . . . . .
H42 H 0.645725 0.879319 0.344660 0.037 Uiso 1 1 calc R U . . .
C14 C 0.4921(2) 0.4628(2) 0.41239(12) 0.0280(7) Uani 1 1 d . . . . .
H14A H 0.554696 0.463849 0.435182 0.042 Uiso 1 1 calc R U . . .
H14B H 0.480635 0.399319 0.398208 0.042 Uiso 1 1 calc R U . . .
H14C H 0.438808 0.479511 0.430854 0.042 Uiso 1 1 calc R U . . .
C45 C 0.8346(2) 0.8200(3) 0.51625(11) 0.0309(7) Uani 1 1 d . . . . .
H45 H 0.831868 0.759042 0.497387 0.037 Uiso 1 1 calc R U . . .
C39 C 0.8253(2) 1.0642(2) 0.45747(13) 0.0349(8) Uani 1 1 d . . . . .
H39 H 0.849643 1.125750 0.466180 0.042 Uiso 1 1 calc R U . . .
C50 C 0.7611(3) 0.4638(3) 0.49865(12) 0.0376(8) Uani 1 1 d . . . . .
H50A H 0.691525 0.460552 0.503490 0.045 Uiso 1 1 calc R U . . .
H50B H 0.802920 0.441884 0.529604 0.045 Uiso 1 1 calc R U . . .
C20 C 0.4038(2) 0.8226(2) 0.46731(11) 0.0252(7) Uani 1 1 d . . . . .
C49 C 0.7785(3) 0.4040(2) 0.45385(12) 0.0342(8) Uani 1 1 d . . . . .
H49A H 0.806077 0.341534 0.464720 0.041 Uiso 1 1 calc R U . . .
H49B H 0.716864 0.394900 0.430173 0.041 Uiso 1 1 calc R U . . .
C53 C 1.0764(2) 0.8954(3) 0.37177(13) 0.0351(8) Uani 1 1 d . . . . .
H53A H 1.115728 0.861478 0.400004 0.042 Uiso 1 1 calc R U . . .
H53B H 1.101611 0.960710 0.370648 0.042 Uiso 1 1 calc R U . . .
C31 C 0.9859(3) 0.3896(3) 0.32895(13) 0.0410(9) Uani 1 1 d . . . . .
H31A H 0.914569 0.382954 0.320144 0.061 Uiso 1 1 calc R U . . .
H31B H 1.008342 0.355685 0.360216 0.061 Uiso 1 1 calc R U . . .
H31C H 1.017795 0.363117 0.302124 0.061 Uiso 1 1 calc R U . . .
C48 C 0.8511(3) 0.4619(2) 0.43055(13) 0.0348(8) Uani 1 1 d . . . . .
H48A H 0.918965 0.450380 0.447531 0.042 Uiso 1 1 calc R U . . .
H48B H 0.847129 0.447185 0.394514 0.042 Uiso 1 1 calc R U . . .
C18 C 0.6325(3) 0.3249(2) 0.19489(12) 0.0335(8) Uani 1 1 d . . . . .
H18A H 0.577869 0.365732 0.180624 0.050 Uiso 1 1 calc R U . . .
H18B H 0.629798 0.265788 0.175912 0.050 Uiso 1 1 calc R U . . .
H18C H 0.694777 0.357073 0.193099 0.050 Uiso 1 1 calc R U . . .
C43 C 0.7277(3) 0.9643(3) 0.30394(13) 0.0432(9) Uani 1 1 d . . . . .
H43A H 0.752440 1.029254 0.305938 0.065 Uiso 1 1 calc R U . . .
H43B H 0.684834 0.954867 0.271871 0.065 Uiso 1 1 calc R U . . .
H43C H 0.783047 0.920205 0.306549 0.065 Uiso 1 1 calc R U . . .
C17 C 0.7081(3) 0.2365(2) 0.27110(14) 0.0378(8) Uani 1 1 d . . . . .
H17A H 0.771313 0.266615 0.269185 0.057 Uiso 1 1 calc R U . . .
H17B H 0.702763 0.177835 0.251605 0.057 Uiso 1 1 calc R U . . .
H17C H 0.703513 0.222079 0.306105 0.057 Uiso 1 1 calc R U . . .
C52 C 0.9695(3) 0.8957(2) 0.37709(13) 0.0359(8) Uani 1 1 d . . . . .
H52A H 0.961443 0.890567 0.412726 0.043 Uiso 1 1 calc R U . . .
H52B H 0.937332 0.954444 0.363102 0.043 Uiso 1 1 calc R U . . .
C19 C 0.5261(2) 0.2539(3) 0.25068(14) 0.0389(9) Uani 1 1 d . . . . .
H19A H 0.520272 0.236286 0.285130 0.058 Uiso 1 1 calc R U . . .
H19B H 0.522339 0.197062 0.229818 0.058 Uiso 1 1 calc R U . . .
H19C H 0.472496 0.296904 0.237588 0.058 Uiso 1 1 calc R U . . .
C34 C 0.6760(3) 0.6098(3) 0.17954(13) 0.0382(8) Uani 1 1 d . . . . .
H34A H 0.706663 0.609546 0.149192 0.057 Uiso 1 1 calc R U . . .
H34B H 0.610410 0.637728 0.172055 0.057 Uiso 1 1 calc R U . . .
H34C H 0.670783 0.544841 0.191354 0.057 Uiso 1 1 calc R U . . .
C51 C 0.7883(3) 0.5636(3) 0.48578(12) 0.0415(9) Uani 1 1 d . . . . .
H51A H 0.730694 0.605841 0.483924 0.050 Uiso 1 1 calc R U . . .
H51B H 0.841090 0.588304 0.511558 0.050 Uiso 1 1 calc R U . . .
C35 C 0.7397(3) 0.7715(3) 0.20421(14) 0.0389(8) Uani 1 1 d . . . . .
H35A H 0.780192 0.808330 0.230350 0.058 Uiso 1 1 calc R U . . .
H35B H 0.672532 0.796098 0.199062 0.058 Uiso 1 1 calc R U . . .
H35C H 0.766957 0.776416 0.172936 0.058 Uiso 1 1 calc R U . . .
C54 C 1.0800(3) 0.8446(3) 0.32265(15) 0.0480(10) Uani 1 1 d . . . . .
H54A H 1.099079 0.888629 0.297408 0.058 Uiso 1 1 calc R U . . .
H54B H 1.127706 0.791936 0.327473 0.058 Uiso 1 1 calc R U . . .
C44 C 0.5793(3) 1.0112(3) 0.34142(15) 0.0442(9) Uani 1 1 d . . . . .
H44A H 0.541092 0.998140 0.368308 0.066 Uiso 1 1 calc R U . . .
H44B H 0.538486 0.999738 0.308958 0.066 Uiso 1 1 calc R U . . .
H44C H 0.600822 1.077223 0.343378 0.066 Uiso 1 1 calc R U . . .
C55 C 0.9780(3) 0.8081(3) 0.30644(14) 0.0494(11) Uani 1 1 d . . . . .
H55A H 0.943793 0.846827 0.278580 0.059 Uiso 1 1 calc R U . . .
H55B H 0.980083 0.741926 0.294910 0.059 Uiso 1 1 calc R U . . .
C23 C 0.3018(3) 0.7799(3) 0.45725(17) 0.0514(11) Uani 1 1 d . . . . .
H23A H 0.279739 0.776540 0.421053 0.077 Uiso 1 1 calc R U . . .
H23B H 0.256344 0.819403 0.472654 0.077 Uiso 1 1 calc R U . . .
H23C H 0.303287 0.716230 0.471531 0.077 Uiso 1 1 calc R U . . .
C47 C 0.7538(3) 0.8165(3) 0.54926(13) 0.0522(11) Uani 1 1 d . . . . .
H47A H 0.750088 0.877543 0.565884 0.078 Uiso 1 1 calc R U . . .
H47B H 0.769020 0.766850 0.574539 0.078 Uiso 1 1 calc R U . . .
H47C H 0.690692 0.802730 0.528443 0.078 Uiso 1 1 calc R U . . .
C46 C 0.9348(3) 0.8252(3) 0.54879(14) 0.0521(11) Uani 1 1 d . . . . .
H46A H 0.985903 0.827882 0.527421 0.078 Uiso 1 1 calc R U . . .
H46B H 0.944679 0.769124 0.570220 0.078 Uiso 1 1 calc R U . . .
H46C H 0.938301 0.881968 0.569720 0.078 Uiso 1 1 calc R U . . .
C32 C 1.1218(3) 0.5050(3) 0.35401(14) 0.0489(10) Uani 1 1 d . . . . .
H32A H 1.158850 0.474943 0.330181 0.073 Uiso 1 1 calc R U . . .
H32B H 1.138750 0.475022 0.386875 0.073 Uiso 1 1 calc R U . . .
H32C H 1.138188 0.572302 0.356720 0.073 Uiso 1 1 calc R U . . .
B1 B 1.0189(3) 0.6818(4) 0.44593(17) 0.0342(9) Uani 1 1 d . . . . .
C22 C 0.3926(3) 0.9240(3) 0.44839(18) 0.0566(12) Uani 1 1 d . . . . .
H22A H 0.457072 0.954549 0.452689 0.085 Uiso 1 1 calc R U . . .
H22B H 0.349263 0.958656 0.467473 0.085 Uiso 1 1 calc R U . . .
H22C H 0.364176 0.923989 0.412850 0.085 Uiso 1 1 calc R U . . .
C21 C 0.4401(3) 0.8232(4) 0.52275(14) 0.0610(13) Uani 1 1 d . . . . .
H21A H 0.441553 0.758399 0.535601 0.091 Uiso 1 1 calc R U . . .
H21B H 0.395947 0.861504 0.539644 0.091 Uiso 1 1 calc R U . . .
H21C H 0.506303 0.850019 0.529108 0.091 Uiso 1 1 calc R U . . .
H1A H 0.961(2) 0.738(2) 0.4477(11) 0.032(9) Uiso 1 1 d . . . . .
H1B H 1.011(3) 0.653(3) 0.4163(18) 0.077(16) Uiso 1 1 d . . . . .
H1C H 1.014(3) 0.623(3) 0.4690(17) 0.076(14) Uiso 1 1 d . . . . .
H1D H 1.076(3) 0.712(3) 0.4535(15) 0.060(13) Uiso 1 1 d . . . . .

loop_
_atom_site_aniso_label
_atom_site_aniso_U_11
_atom_site_aniso_U_22
_atom_site_aniso_U_33
_atom_site_aniso_U_23
_atom_site_aniso_U_13
_atom_site_aniso_U_12
Dy1 0.01561(7) 0.01916(7) 0.01780(7) -0.00083(6) 0.00395(5) -0.00058(6)
O1 0.0155(9) 0.0177(11) 0.0214(10) -0.0059(8) 0.0079(8) -0.0024(8)
O3 0.0281(11) 0.0285(12) 0.0273(11) 0.0010(10) 0.0080(9) -0.0097(10)
O2 0.0361(13) 0.0303(13) 0.0283(11) 0.0102(10) 0.0095(10) 0.0013(10)
N1 0.0160(11) 0.0209(13) 0.0181(11) -0.0040(10) 0.0075(9) -0.0017(10)
N2 0.0166(11) 0.0158(14) 0.0183(11) -0.0037(9) 0.0044(9) -0.0009(9)
C1 0.0197(14) 0.0135(15) 0.0153(13) -0.0015(11) 0.0015(11) -0.0001(11)
C8 0.0213(14) 0.0153(15) 0.0166(13) 0.0011(11) 0.0050(11) -0.0014(12)
C7 0.0171(14) 0.0179(15) 0.0222(14) -0.0013(12) 0.0056(12) -0.0013(11)
C5 0.0212(15) 0.0173(16) 0.0258(15) 0.0004(12) 0.0060(12) -0.0034(12)
C2 0.0179(14) 0.0169(15) 0.0144(13) 0.0015(11) 0.0024(11) -0.0001(11)
C6 0.0207(14) 0.0148(15) 0.0173(13) 0.0023(11) 0.0051(11) 0.0013(12)
C24 0.0205(14) 0.0151(15) 0.0215(14) -0.0053(11) 0.0094(12) -0.0048(12)
C41 0.0212(15) 0.0288(18) 0.0251(15) -0.0087(13) 0.0097(13) -0.0031(13)
C3 0.0214(15) 0.0185(16) 0.0204(14) -0.0019(12) 0.0075(12) 0.0015(12)
C13 0.0161(13) 0.0171(16) 0.0176(13) -0.0007(11) 0.0052(11) 0.0020(11)
C9 0.0168(13) 0.0220(16) 0.0254(14) -0.0010(13) 0.0070(11) -0.0034(13)
C11 0.0212(14) 0.0151(14) 0.0216(13) -0.0043(12) 0.0063(11) 0.0000(13)
C10 0.0208(15) 0.0188(15) 0.0232(15) 0.0004(12) 0.0096(12) 0.0014(12)
C12 0.0155(13) 0.0183(15) 0.0162(13) 0.0007(11) 0.0025(11) 0.0005(12)
C36 0.0151(14) 0.0208(16) 0.0253(15) -0.0066(12) 0.0112(12) -0.0033(12)
C25 0.0227(15) 0.0222(17) 0.0268(16) -0.0065(13) 0.0103(13) -0.0016(13)
C4 0.0261(16) 0.0162(16) 0.0196(14) -0.0006(12) 0.0047(12) 0.0005(12)
C40 0.0264(17) 0.045(2) 0.0320(18) -0.0203(16) 0.0089(14) -0.0143(16)
C29 0.0251(15) 0.0162(16) 0.0244(15) -0.0049(12) 0.0073(12) -0.0059(12)
C26 0.0236(15) 0.0317(19) 0.0363(18) -0.0071(15) 0.0143(14) 0.0009(14)
C37 0.0225(15) 0.0195(17) 0.0352(17) -0.0036(13) 0.0129(13) -0.0006(13)
C38 0.0281(17) 0.0221(18) 0.046(2) -0.0027(15) 0.0173(15) -0.0017(14)
C27 0.0328(18) 0.036(2) 0.0345(18) -0.0047(15) 0.0228(15) -0.0040(15)
C15 0.0187(15) 0.0243(17) 0.0361(18) -0.0058(14) 0.0040(13) -0.0019(13)
C16 0.0297(16) 0.0175(16) 0.0291(15) -0.0072(13) 0.0081(13) -0.0016(14)
C30 0.0235(16) 0.038(2) 0.0287(17) -0.0022(15) 0.0067(13) 0.0095(15)
C28 0.0389(19) 0.0237(18) 0.0228(15) -0.0030(13) 0.0119(14) -0.0044(15)
C33 0.0266(16) 0.0283(19) 0.0231(15) 0.0040(13) 0.0067(13) 0.0014(13)
C42 0.0341(18) 0.0230(18) 0.0329(17) 0.0055(14) 0.0012(14) 0.0004(14)
C14 0.0367(18) 0.0199(17) 0.0311(17) 0.0014(13) 0.0171(14) -0.0014(14)
C45 0.0297(17) 0.042(2) 0.0210(15) -0.0051(15) 0.0021(13) -0.0023(16)
C39 0.0340(18) 0.0227(18) 0.053(2) -0.0154(17) 0.0223(17) -0.0131(15)
C50 0.044(2) 0.037(2) 0.0323(18) 0.0080(15) 0.0091(16) -0.0024(17)
C20 0.0246(15) 0.0212(17) 0.0329(16) -0.0068(13) 0.0141(13) -0.0013(13)
C49 0.0375(19) 0.030(2) 0.0351(18) 0.0063(15) 0.0046(15) 0.0030(15)
C53 0.0290(18) 0.036(2) 0.0400(19) -0.0016(16) 0.0042(15) -0.0095(15)
C31 0.047(2) 0.040(2) 0.0348(19) 0.0046(16) 0.0036(17) 0.0117(18)
C48 0.0362(19) 0.033(2) 0.0361(19) 0.0109(15) 0.0074(15) 0.0066(15)
C18 0.0378(19) 0.033(2) 0.0302(17) -0.0122(15) 0.0074(14) 0.0010(16)
C43 0.047(2) 0.051(3) 0.0324(19) 0.0074(17) 0.0083(17) 0.0152(19)
C17 0.048(2) 0.0174(18) 0.047(2) -0.0064(16) 0.0023(17) 0.0033(16)
C52 0.039(2) 0.031(2) 0.041(2) -0.0092(15) 0.0182(16) -0.0105(16)
C19 0.037(2) 0.029(2) 0.053(2) -0.0200(17) 0.0162(17) -0.0099(16)
C34 0.0338(19) 0.041(2) 0.0381(19) 0.0021(16) 0.0000(16) -0.0072(16)
C51 0.062(2) 0.037(2) 0.0270(17) 0.0063(16) 0.0116(17) -0.0031(19)
C35 0.040(2) 0.030(2) 0.046(2) 0.0040(16) 0.0053(17) 0.0033(16)
C54 0.032(2) 0.064(3) 0.052(2) -0.014(2) 0.0203(18) -0.0051(18)
C44 0.0304(19) 0.044(2) 0.059(2) 0.0095(19) 0.0088(17) 0.0017(17)
C55 0.060(2) 0.057(3) 0.0376(19) -0.017(2) 0.0292(19) -0.032(2)
C23 0.0277(19) 0.049(3) 0.083(3) -0.030(2) 0.028(2) -0.0055(17)
C47 0.045(2) 0.080(3) 0.0334(19) 0.016(2) 0.0115(17) 0.002(2)
C46 0.042(2) 0.066(3) 0.043(2) -0.003(2) -0.0086(17) -0.004(2)
C32 0.0302(19) 0.067(3) 0.047(2) -0.007(2) 0.0014(17) 0.0092(19)
B1 0.0197(18) 0.041(3) 0.038(2) 0.008(2) -0.0071(16) -0.0014(19)
C22 0.055(3) 0.031(2) 0.094(3) 0.003(2) 0.045(2) 0.0148(19)
C21 0.053(2) 0.095(4) 0.039(2) -0.014(2) 0.0194(19) 0.022(3)

loop_
_atom_type_symbol
_atom_type_description
_atom_type_scat_dispersion_real
_atom_type_scat_dispersion_imag
_atom_type_scat_source
C C 0.0033 0.0016 'International Tables Vol C Tables 4.2.6.8 and 6.1.1.4'
H H 0.0000 0.0000 'International Tables Vol C Tables 4.2.6.8 and 6.1.1.4'
B B 0.0013 0.0007 'International Tables Vol C Tables 4.2.6.8 and 6.1.1.4'
Dy Dy -0.1892 4.4098 'International Tables Vol C Tables 4.2.6.8 and 6.1.1.4'
N N 0.0061 0.0033 'International Tables Vol C Tables 4.2.6.8 and 6.1.1.4'
O O 0.0106 0.0060 'International Tables Vol C Tables 4.2.6.8 and 6.1.1.4'

loop_
_exptl_crystal_face_index_h
_exptl_crystal_face_index_k
_exptl_crystal_face_index_l
_exptl_crystal_face_perp_dist
6 -3 -1 0.1560
-6 3 1 0.1910
0 0 1 0.1760
0 0 -1 0.1540
3 5 1 0.2150
-3 -6 2 0.1830
0 1 -4 0.1410
-2 -3 -6 0.1830
-2 1 3 0.1470

loop_
_geom_angle_atom_site_label_1
_geom_angle_atom_site_label_2
_geom_angle_atom_site_label_3
_geom_angle
_geom_angle_site_symmetry_1
_geom_angle_site_symmetry_3
_geom_angle_publ_flag
O1 Dy1 O3 130.37(7) . . ?
O1 Dy1 O2 71.39(7) . . ?
O1 Dy1 B1 148.71(11) . . ?
O1 Dy1 H1A 143.6(8) . . ?
O1 Dy1 H1B 148.3(12) . . ?
O3 Dy1 O2 158.22(8) . . ?
O3 Dy1 B1 80.60(11) . . ?
O3 Dy1 H1A 75.6(8) . . ?
O3 Dy1 H1B 78.8(12) . . ?
O2 Dy1 B1 77.79(11) . . ?
O2 Dy1 H1A 85.7(8) . . ?
O2 Dy1 H1B 79.9(11) . . ?
N1 Dy1 O1 67.18(7) . . ?
N1 Dy1 O3 99.87(7) . . ?
N1 Dy1 O2 87.83(8) . . ?
N1 Dy1 B1 117.61(12) . . ?
N1 Dy1 H1A 141.6(9) . . ?
N1 Dy1 H1B 99.2(12) . . ?
N2 Dy1 O1 66.53(7) . . ?
N2 Dy1 O3 94.10(8) . . ?
N2 Dy1 O2 96.77(8) . . ?
N2 Dy1 N1 129.00(8) . . ?
N2 Dy1 B1 112.96(12) . . ?
N2 Dy1 H1A 89.4(9) . . ?
N2 Dy1 H1B 131.7(12) . . ?
B1 Dy1 H1A 24.3(9) . . ?
B1 Dy1 H1B 18.9(12) . . ?
H1A Dy1 H1B 42.4(14) . . ?
C1 O1 Dy1 118.89(15) . . ?
C1 O1 C13 118.7(2) . . ?
C13 O1 Dy1 120.39(16) . . ?
C52 O3 Dy1 123.64(17) . . ?
C55 O3 Dy1 127.4(2) . . ?
C55 O3 C52 105.1(2) . . ?
C48 O2 Dy1 125.82(17) . . ?
C51 O2 Dy1 126.2(2) . . ?
C51 O2 C48 107.5(2) . . ?
C2 N1 Dy1 118.47(16) . . ?
C2 N1 C24 117.2(2) . . ?
C24 N1 Dy1 123.88(17) . . ?
C12 N2 Dy1 120.98(18) . . ?
C12 N2 C36 116.5(2) . . ?
C36 N2 Dy1 122.48(16) . . ?
O1 C1 C2 112.3(2) . . ?
C6 C1 O1 122.9(2) . . ?
C6 C1 C2 124.8(3) . . ?
C13 C8 C7 121.9(2) . . ?
C13 C8 C9 116.2(3) . . ?
C9 C8 C7 121.8(2) . . ?
C8 C7 C6 110.2(2) . . ?
C8 C7 C15 110.2(2) . . ?
C8 C7 C14 108.8(2) . . ?
C6 C7 C14 109.5(2) . . ?
C15 C7 C6 109.8(2) . . ?
C15 C7 C14 108.4(2) . . ?
C6 C5 H5 119.0 . . ?
C4 C5 H5 119.0 . . ?
C4 C5 C6 122.0(3) . . ?
N1 C2 C1 117.5(2) . . ?
C3 C2 N1 126.4(2) . . ?
C3 C2 C1 116.1(2) . . ?
C1 C6 C7 122.3(2) . . ?
C1 C6 C5 116.6(2) . . ?
C5 C6 C7 121.1(2) . . ?
C25 C24 N1 120.3(3) . . ?
C29 C24 N1 119.8(3) . . ?
C29 C24 C25 119.6(2) . . ?
C36 C41 C40 118.4(3) . . ?
C36 C41 C45 121.5(3) . . ?
C40 C41 C45 120.1(3) . . ?
C2 C3 H3 119.0 . . ?
C2 C3 C4 121.9(3) . . ?
C4 C3 H3 119.0 . . ?
O1 C13 C12 111.4(2) . . ?
C8 C13 O1 123.2(2) . . ?
C8 C13 C12 125.4(2) . . ?
C8 C9 H9 119.1 . . ?
C10 C9 C8 121.7(3) . . ?
C10 C9 H9 119.1 . . ?
C10 C11 H11 119.2 . . ?
C12 C11 H11 119.2 . . ?
C12 C11 C10 121.6(3) . . ?
C9 C10 C11 119.1(3) . . ?
C9 C10 C20 121.8(3) . . ?
C11 C10 C20 119.1(3) . . ?
N2 C12 C13 117.2(2) . . ?
N2 C12 C11 127.0(3) . . ?
C11 C12 C13 115.9(2) . . ?
C41 C36 N2 120.7(3) . . ?
C41 C36 C37 119.9(3) . . ?
C37 C36 N2 119.3(3) . . ?
C24 C25 C30 121.6(2) . . ?
C26 C25 C24 118.9(3) . . ?
C26 C25 C30 119.5(3) . . ?
C5 C4 C3 118.5(3) . . ?
C5 C4 C16 122.6(3) . . ?
C3 C4 C16 118.8(2) . . ?
C41 C40 H40 119.4 . . ?
C39 C40 C41 121.2(3) . . ?
C39 C40 H40 119.4 . . ?
C24 C29 C33 122.2(2) . . ?
C28 C29 C24 118.9(3) . . ?
C28 C29 C33 118.9(3) . . ?
C25 C26 H26 119.4 . . ?
C27 C26 C25 121.2(3) . . ?
C27 C26 H26 119.4 . . ?
C36 C37 C42 121.8(3) . . ?
C38 C37 C36 119.2(3) . . ?
C38 C37 C42 118.9(3) . . ?
C37 C38 H38 119.5 . . ?
C39 C38 C37 121.0(3) . . ?
C39 C38 H38 119.5 . . ?
C26 C27 H27 120.2 . . ?
C28 C27 C26 119.7(3) . . ?
C28 C27 H27 120.2 . . ?
C7 C15 H15A 109.5 . . ?
C7 C15 H15B 109.5 . . ?
C7 C15 H15C 109.5 . . ?
H15A C15 H15B 109.5 . . ?
H15A C15 H15C 109.5 . . ?
H15B C15 H15C 109.5 . . ?
C4 C16 C18 110.5(3) . . ?
C4 C16 C19 112.0(2) . . ?
C17 C16 C4 108.7(3) . . ?
C17 C16 C18 109.0(3) . . ?
C17 C16 C19 109.2(3) . . ?
C19 C16 C18 107.4(3) . . ?
C25 C30 H30 107.1 . . ?
C31 C30 C25 110.6(3) . . ?
C31 C30 H30 107.1 . . ?
C31 C30 C32 110.3(3) . . ?
C32 C30 C25 114.3(3) . . ?
C32 C30 H30 107.1 . . ?
C29 C28 H28 119.2 . . ?
C27 C28 C29 121.6(3) . . ?
C27 C28 H28 119.2 . . ?
C29 C33 H33 107.9 . . ?
C29 C33 C34 111.3(3) . . ?
C29 C33 C35 111.8(3) . . ?
C34 C33 H33 107.9 . . ?
C35 C33 H33 107.9 . . ?
C35 C33 C34 109.9(3) . . ?
C37 C42 H42 108.1 . . ?
C37 C42 C43 111.2(3) . . ?
C37 C42 C44 111.5(3) . . ?
C43 C42 H42 108.1 . . ?
C44 C42 H42 108.1 . . ?
C44 C42 C43 109.6(3) . . ?
C7 C14 H14A 109.5 . . ?
C7 C14 H14B 109.5 . . ?
C7 C14 H14C 109.5 . . ?
H14A C14 H14B 109.5 . . ?
H14A C14 H14C 109.5 . . ?
H14B C14 H14C 109.5 . . ?
C41 C45 H45 107.2 . . ?
C41 C45 C47 110.5(3) . . ?
C41 C45 C46 114.3(3) . . ?
C47 C45 H45 107.2 . . ?
C46 C45 H45 107.2 . . ?
C46 C45 C47 110.0(3) . . ?
C40 C39 C38 120.0(3) . . ?
C40 C39 H39 120.0 . . ?
C38 C39 H39 120.0 . . ?
H50A C50 H50B 108.8 . . ?
C49 C50 H50A 110.7 . . ?
C49 C50 H50B 110.7 . . ?
C51 C50 H50A 110.7 . . ?
C51 C50 H50B 110.7 . . ?
C51 C50 C49 105.0(3) . . ?
C23 C20 C10 111.8(3) . . ?
C23 C20 C22 105.8(3) . . ?
C22 C20 C10 110.4(2) . . ?
C21 C20 C10 109.9(3) . . ?
C21 C20 C23 109.7(3) . . ?
C21 C20 C22 109.2(3) . . ?
C50 C49 H49A 111.1 . . ?
C50 C49 H49B 111.1 . . ?
H49A C49 H49B 109.1 . . ?
C48 C49 C50 103.1(3) . . ?
C48 C49 H49A 111.1 . . ?
C48 C49 H49B 111.1 . . ?
H53A C53 H53B 108.9 . . ?
C52 C53 H53A 110.8 . . ?
C52 C53 H53B 110.8 . . ?
C52 C53 C54 104.5(3) . . ?
C54 C53 H53A 110.8 . . ?
C54 C53 H53B 110.8 . . ?
C30 C31 H31A 109.5 . . ?
C30 C31 H31B 109.5 . . ?
C30 C31 H31C 109.5 . . ?
H31A C31 H31B 109.5 . . ?
H31A C31 H31C 109.5 . . ?
H31B C31 H31C 109.5 . . ?
O2 C48 C49 103.8(3) . . ?
O2 C48 H48A 111.0 . . ?
O2 C48 H48B 111.0 . . ?
C49 C48 H48A 111.0 . . ?
C49 C48 H48B 111.0 . . ?
H48A C48 H48B 109.0 . . ?
C16 C18 H18A 109.5 . . ?
C16 C18 H18B 109.5 . . ?
C16 C18 H18C 109.5 . . ?
H18A C18 H18B 109.5 . . ?
H18A C18 H18C 109.5 . . ?
H18B C18 H18C 109.5 . . ?
C42 C43 H43A 109.5 . . ?
C42 C43 H43B 109.5 . . ?
C42 C43 H43C 109.5 . . ?
H43A C43 H43B 109.5 . . ?
H43A C43 H43C 109.5 . . ?
H43B C43 H43C 109.5 . . ?
C16 C17 H17A 109.5 . . ?
C16 C17 H17B 109.5 . . ?
C16 C17 H17C 109.5 . . ?
H17A C17 H17B 109.5 . . ?
H17A C17 H17C 109.5 . . ?
H17B C17 H17C 109.5 . . ?
O3 C52 C53 105.3(3) . . ?
O3 C52 H52A 110.7 . . ?
O3 C52 H52B 110.7 . . ?
C53 C52 H52A 110.7 . . ?
C53 C52 H52B 110.7 . . ?
H52A C52 H52B 108.8 . . ?
C16 C19 H19A 109.5 . . ?
C16 C19 H19B 109.5 . . ?
C16 C19 H19C 109.5 . . ?
H19A C19 H19B 109.5 . . ?
H19A C19 H19C 109.5 . . ?
H19B C19 H19C 109.5 . . ?
C33 C34 H34A 109.5 . . ?
C33 C34 H34B 109.5 . . ?
C33 C34 H34C 109.5 . . ?
H34A C34 H34B 109.5 . . ?
H34A C34 H34C 109.5 . . ?
H34B C34 H34C 109.5 . . ?
O2 C51 C50 106.7(3) . . ?
O2 C51 H51A 110.4 . . ?
O2 C51 H51B 110.4 . . ?
C50 C51 H51A 110.4 . . ?
C50 C51 H51B 110.4 . . ?
H51A C51 H51B 108.6 . . ?
C33 C35 H35A 109.5 . . ?
C33 C35 H35B 109.5 . . ?
C33 C35 H35C 109.5 . . ?
H35A C35 H35B 109.5 . . ?
H35A C35 H35C 109.5 . . ?
H35B C35 H35C 109.5 . . ?
C53 C54 H54A 110.7 . . ?
C53 C54 H54B 110.7 . . ?
H54A C54 H54B 108.8 . . ?
C55 C54 C53 105.2(3) . . ?
C55 C54 H54A 110.7 . . ?
C55 C54 H54B 110.7 . . ?
C42 C44 H44A 109.5 . . ?
C42 C44 H44B 109.5 . . ?
C42 C44 H44C 109.5 . . ?
H44A C44 H44B 109.5 . . ?
H44A C44 H44C 109.5 . . ?
H44B C44 H44C 109.5 . . ?
O3 C55 C54 107.2(3) . . ?
O3 C55 H55A 110.3 . . ?
O3 C55 H55B 110.3 . . ?
C54 C55 H55A 110.3 . . ?
C54 C55 H55B 110.3 . . ?
H55A C55 H55B 108.5 . . ?
C20 C23 H23A 109.5 . . ?
C20 C23 H23B 109.5 . . ?
C20 C23 H23C 109.5 . . ?
H23A C23 H23B 109.5 . . ?
H23A C23 H23C 109.5 . . ?
H23B C23 H23C 109.5 . . ?
C45 C47 H47A 109.5 . . ?
C45 C47 H47B 109.5 . . ?
C45 C47 H47C 109.5 . . ?
H47A C47 H47B 109.5 . . ?
H47A C47 H47C 109.5 . . ?
H47B C47 H47C 109.5 . . ?
C45 C46 H46A 109.5 . . ?
C45 C46 H46B 109.5 . . ?
C45 C46 H46C 109.5 . . ?
H46A C46 H46B 109.5 . . ?
H46A C46 H46C 109.5 . . ?
H46B C46 H46C 109.5 . . ?
C30 C32 H32A 109.5 . . ?
C30 C32 H32B 109.5 . . ?
C30 C32 H32C 109.5 . . ?
H32A C32 H32B 109.5 . . ?
H32A C32 H32C 109.5 . . ?
H32B C32 H32C 109.5 . . ?
Dy1 B1 H1A 54.9(16) . . ?
Dy1 B1 H1B 60(3) . . ?
Dy1 B1 H1C 105(2) . . ?
Dy1 B1 H1D 142(3) . . ?
H1A B1 H1B 112(3) . . ?
H1A B1 H1C 115(3) . . ?
H1A B1 H1D 105(3) . . ?
H1B B1 H1C 99(4) . . ?
H1B B1 H1D 114(4) . . ?
H1C B1 H1D 112(3) . . ?
C20 C22 H22A 109.5 . . ?
C20 C22 H22B 109.5 . . ?
C20 C22 H22C 109.5 . . ?
H22A C22 H22B 109.5 . . ?
H22A C22 H22C 109.5 . . ?
H22B C22 H22C 109.5 . . ?
C20 C21 H21A 109.5 . . ?
C20 C21 H21B 109.5 . . ?
C20 C21 H21C 109.5 . . ?
H21A C21 H21B 109.5 . . ?
H21A C21 H21C 109.5 . . ?
H21B C21 H21C 109.5 . . ?

loop_
_geom_bond_atom_site_label_1
_geom_bond_atom_site_label_2
_geom_bond_distance
_geom_bond_site_symmetry_2
_geom_bond_publ_flag
Dy1 O1 2.3634(18) . ?
Dy1 O3 2.387(2) . ?
Dy1 O2 2.393(2) . ?
Dy1 N1 2.305(2) . ?
Dy1 N2 2.288(2) . ?
Dy1 B1 2.707(4) . ?
Dy1 H1A 2.25(3) . ?
Dy1 H1B 2.38(5) . ?
O1 C1 1.390(3) . ?
O1 C13 1.397(3) . ?
O3 C52 1.454(4) . ?
O3 C55 1.439(4) . ?
O2 C48 1.452(4) . ?
O2 C51 1.444(4) . ?
N1 C2 1.401(3) . ?
N1 C24 1.427(3) . ?
N2 C12 1.391(3) . ?
N2 C36 1.428(4) . ?
C1 C2 1.408(4) . ?
C1 C6 1.371(4) . ?
C8 C7 1.531(4) . ?
C8 C13 1.371(4) . ?
C8 C9 1.407(4) . ?
C7 C6 1.537(4) . ?
C7 C15 1.532(4) . ?
C7 C14 1.541(4) . ?
C5 H5 0.9500 . ?
C5 C6 1.400(4) . ?
C5 C4 1.389(4) . ?
C2 C3 1.387(4) . ?
C24 C25 1.412(4) . ?
C24 C29 1.411(4) . ?
C41 C36 1.404(4) . ?
C41 C40 1.405(5) . ?
C41 C45 1.518(5) . ?
C3 H3 0.9500 . ?
C3 C4 1.404(4) . ?
C13 C12 1.403(4) . ?
C9 H9 0.9500 . ?
C9 C10 1.389(4) . ?
C11 H11 0.9500 . ?
C11 C10 1.400(4) . ?
C11 C12 1.395(4) . ?
C10 C20 1.535(4) . ?
C36 C37 1.408(4) . ?
C25 C26 1.403(4) . ?
C25 C30 1.527(4) . ?
C4 C16 1.534(4) . ?
C40 H40 0.9500 . ?
C40 C39 1.371(5) . ?
C29 C28 1.395(4) . ?
C29 C33 1.527(4) . ?
C26 H26 0.9500 . ?
C26 C27 1.377(5) . ?
C37 C38 1.388(4) . ?
C37 C42 1.524(4) . ?
C38 H38 0.9500 . ?
C38 C39 1.375(5) . ?
C27 H27 0.9500 . ?
C27 C28 1.375(5) . ?
C15 H15A 0.9800 . ?
C15 H15B 0.9800 . ?
C15 H15C 0.9800 . ?
C16 C18 1.539(4) . ?
C16 C17 1.530(5) . ?
C16 C19 1.534(4) . ?
C30 H30 1.0000 . ?
C30 C31 1.520(5) . ?
C30 C32 1.526(5) . ?
C28 H28 0.9500 . ?
C33 H33 1.0000 . ?
C33 C34 1.533(4) . ?
C33 C35 1.528(5) . ?
C42 H42 1.0000 . ?
C42 C43 1.539(4) . ?
C42 C44 1.534(5) . ?
C14 H14A 0.9800 . ?
C14 H14B 0.9800 . ?
C14 H14C 0.9800 . ?
C45 H45 1.0000 . ?
C45 C47 1.534(4) . ?
C45 C46 1.520(5) . ?
C39 H39 0.9500 . ?
C50 H50A 0.9900 . ?
C50 H50B 0.9900 . ?
C50 C49 1.527(5) . ?
C50 C51 1.517(5) . ?
C20 C23 1.517(4) . ?
C20 C22 1.525(5) . ?
C20 C21 1.505(5) . ?
C49 H49A 0.9900 . ?
C49 H49B 0.9900 . ?
C49 C48 1.507(5) . ?
C53 H53A 0.9900 . ?
C53 H53B 0.9900 . ?
C53 C52 1.504(4) . ?
C53 C54 1.519(5) . ?
C31 H31A 0.9800 . ?
C31 H31B 0.9800 . ?
C31 H31C 0.9800 . ?
C48 H48A 0.9900 . ?
C48 H48B 0.9900 . ?
C18 H18A 0.9800 . ?
C18 H18B 0.9800 . ?
C18 H18C 0.9800 . ?
C43 H43A 0.9800 . ?
C43 H43B 0.9800 . ?
C43 H43C 0.9800 . ?
C17 H17A 0.9800 . ?
C17 H17B 0.9800 . ?
C17 H17C 0.9800 . ?
C52 H52A 0.9900 . ?
C52 H52B 0.9900 . ?
C19 H19A 0.9800 . ?
C19 H19B 0.9800 . ?
C19 H19C 0.9800 . ?
C34 H34A 0.9800 . ?
C34 H34B 0.9800 . ?
C34 H34C 0.9800 . ?
C51 H51A 0.9900 . ?
C51 H51B 0.9900 . ?
C35 H35A 0.9800 . ?
C35 H35B 0.9800 . ?
C35 H35C 0.9800 . ?
C54 H54A 0.9900 . ?
C54 H54B 0.9900 . ?
C54 C55 1.499(5) . ?
C44 H44A 0.9800 . ?
C44 H44B 0.9800 . ?
C44 H44C 0.9800 . ?
C55 H55A 0.9900 . ?
C55 H55B 0.9900 . ?
C23 H23A 0.9800 . ?
C23 H23B 0.9800 . ?
C23 H23C 0.9800 . ?
C47 H47A 0.9800 . ?
C47 H47B 0.9800 . ?
C47 H47C 0.9800 . ?
C46 H46A 0.9800 . ?
C46 H46B 0.9800 . ?
C46 H46C 0.9800 . ?
C32 H32A 0.9800 . ?
C32 H32B 0.9800 . ?
C32 H32C 0.9800 . ?
B1 H1A 1.13(3) . ?
B1 H1B 0.89(5) . ?
B1 H1C 1.05(5) . ?
B1 H1D 0.89(4) . ?
C22 H22A 0.9800 . ?
C22 H22B 0.9800 . ?
C22 H22C 0.9800 . ?
C21 H21A 0.9800 . ?
C21 H21B 0.9800 . ?
C21 H21C 0.9800 . ?

loop_
_geom_torsion_atom_site_label_1
_geom_torsion_atom_site_label_2
_geom_torsion_atom_site_label_3
_geom_torsion_atom_site_label_4
_geom_torsion
_geom_torsion_site_symmetry_1
_geom_torsion_site_symmetry_2
_geom_torsion_site_symmetry_3
_geom_torsion_site_symmetry_4
_geom_torsion_publ_flag
Dy1 O1 C1 C2 -21.1(3) . . . . ?
Dy1 O1 C1 C6 160.0(2) . . . . ?
Dy1 O1 C13 C8 -161.3(2) . . . . ?
Dy1 O1 C13 C12 18.1(3) . . . . ?
Dy1 O3 C52 C53 122.6(2) . . . . ?
Dy1 O3 C55 C54 -126.1(3) . . . . ?
Dy1 O2 C48 C49 -151.1(2) . . . . ?
Dy1 O2 C51 C50 165.9(2) . . . . ?
Dy1 N1 C2 C1 15.3(3) . . . . ?
Dy1 N1 C2 C3 -163.2(2) . . . . ?
Dy1 N1 C24 C25 72.9(3) . . . . ?
Dy1 N1 C24 C29 -101.0(3) . . . . ?
Dy1 N2 C12 C13 -9.7(3) . . . . ?
Dy1 N2 C12 C11 169.9(2) . . . . ?
Dy1 N2 C36 C41 -77.9(3) . . . . ?
Dy1 N2 C36 C37 99.0(3) . . . . ?
O1 C1 C2 N1 3.9(3) . . . . ?
O1 C1 C2 C3 -177.5(2) . . . . ?
O1 C1 C6 C7 -2.3(4) . . . . ?
O1 C1 C6 C5 178.8(2) . . . . ?
O1 C13 C12 N2 -5.5(3) . . . . ?
O1 C13 C12 C11 174.9(2) . . . . ?
N1 C2 C3 C4 176.5(3) . . . . ?
N1 C24 C25 C26 -170.5(3) . . . . ?
N1 C24 C25 C30 12.0(4) . . . . ?
N1 C24 C29 C28 171.8(3) . . . . ?
N1 C24 C29 C33 -6.3(4) . . . . ?
N2 C36 C37 C38 -172.9(2) . . . . ?
N2 C36 C37 C42 6.7(4) . . . . ?
C1 O1 C13 C8 2.3(4) . . . . ?
C1 O1 C13 C12 -178.3(2) . . . . ?
C1 C2 C3 C4 -2.0(4) . . . . ?
C8 C7 C6 C1 8.6(4) . . . . ?
C8 C7 C6 C5 -172.6(3) . . . . ?
C8 C13 C12 N2 173.9(3) . . . . ?
C8 C13 C12 C11 -5.8(4) . . . . ?
C8 C9 C10 C11 -2.8(4) . . . . ?
C8 C9 C10 C20 179.0(3) . . . . ?
C7 C8 C13 O1 5.3(4) . . . . ?
C7 C8 C13 C12 -174.0(3) . . . . ?
C7 C8 C9 C10 178.5(3) . . . . ?
C5 C4 C16 C18 124.5(3) . . . . ?
C5 C4 C16 C17 -116.0(3) . . . . ?
C5 C4 C16 C19 4.9(4) . . . . ?
C2 N1 C24 C25 -114.8(3) . . . . ?
C2 N1 C24 C29 71.3(3) . . . . ?
C2 C1 C6 C7 179.0(3) . . . . ?
C2 C1 C6 C5 0.1(4) . . . . ?
C2 C3 C4 C5 1.2(4) . . . . ?
C2 C3 C4 C16 -176.4(3) . . . . ?
C6 C1 C2 N1 -177.3(3) . . . . ?
C6 C1 C2 C3 1.4(4) . . . . ?
C6 C5 C4 C3 0.4(4) . . . . ?
C6 C5 C4 C16 177.9(3) . . . . ?
C24 N1 C2 C1 -157.5(3) . . . . ?
C24 N1 C2 C3 24.0(4) . . . . ?
C24 C25 C26 C27 -1.9(5) . . . . ?
C24 C25 C30 C31 86.1(3) . . . . ?
C24 C25 C30 C32 -148.7(3) . . . . ?
C24 C29 C28 C27 -0.9(5) . . . . ?
C24 C29 C33 C34 -111.7(3) . . . . ?
C24 C29 C33 C35 125.0(3) . . . . ?
C41 C36 C37 C38 4.0(4) . . . . ?
C41 C36 C37 C42 -176.3(3) . . . . ?
C41 C40 C39 C38 1.7(5) . . . . ?
C3 C4 C16 C18 -58.0(4) . . . . ?
C3 C4 C16 C17 61.5(4) . . . . ?
C3 C4 C16 C19 -177.7(3) . . . . ?
C13 O1 C1 C2 175.1(2) . . . . ?
C13 O1 C1 C6 -3.8(4) . . . . ?
C13 C8 C7 C6 -10.0(4) . . . . ?
C13 C8 C7 C15 -131.3(3) . . . . ?
C13 C8 C7 C14 110.0(3) . . . . ?
C13 C8 C9 C10 1.2(4) . . . . ?
C9 C8 C7 C6 172.8(3) . . . . ?
C9 C8 C7 C15 51.5(3) . . . . ?
C9 C8 C7 C14 -67.2(3) . . . . ?
C9 C8 C13 O1 -177.4(2) . . . . ?
C9 C8 C13 C12 3.3(4) . . . . ?
C9 C10 C20 C23 -12.6(4) . . . . ?
C9 C10 C20 C22 -130.0(3) . . . . ?
C9 C10 C20 C21 109.4(4) . . . . ?
C11 C10 C20 C23 169.2(3) . . . . ?
C11 C10 C20 C22 51.7(4) . . . . ?
C11 C10 C20 C21 -68.8(4) . . . . ?
C10 C11 C12 N2 -175.7(3) . . . . ?
C10 C11 C12 C13 3.9(4) . . . . ?
C12 N2 C36 C41 102.7(3) . . . . ?
C12 N2 C36 C37 -80.4(3) . . . . ?
C12 C11 C10 C9 0.1(4) . . . . ?
C12 C11 C10 C20 178.4(3) . . . . ?
C36 N2 C12 C13 169.7(2) . . . . ?
C36 N2 C12 C11 -10.7(4) . . . . ?
C36 C41 C40 C39 1.4(4) . . . . ?
C36 C41 C45 C47 -90.6(4) . . . . ?
C36 C41 C45 C46 144.6(3) . . . . ?
C36 C37 C38 C39 -0.9(4) . . . . ?
C36 C37 C42 C43 -112.1(3) . . . . ?
C36 C37 C42 C44 125.2(3) . . . . ?
C25 C24 C29 C28 -2.1(4) . . . . ?
C25 C24 C29 C33 179.7(3) . . . . ?
C25 C26 C27 C28 -1.1(5) . . . . ?
C4 C5 C6 C1 -1.1(4) . . . . ?
C4 C5 C6 C7 -180.0(3) . . . . ?
C40 C41 C36 N2 172.6(2) . . . . ?
C40 C41 C36 C37 -4.3(4) . . . . ?
C40 C41 C45 C47 86.6(4) . . . . ?
C40 C41 C45 C46 -38.1(4) . . . . ?
C29 C24 C25 C26 3.5(4) . . . . ?
C29 C24 C25 C30 -174.0(3) . . . . ?
C26 C25 C30 C31 -91.3(3) . . . . ?
C26 C25 C30 C32 33.9(4) . . . . ?
C26 C27 C28 C29 2.5(5) . . . . ?
C37 C38 C39 C40 -2.0(5) . . . . ?
C38 C37 C42 C43 67.5(4) . . . . ?
C38 C37 C42 C44 -55.1(4) . . . . ?
C15 C7 C6 C1 130.1(3) . . . . ?
C15 C7 C6 C5 -51.0(4) . . . . ?
C30 C25 C26 C27 175.7(3) . . . . ?
C28 C29 C33 C34 70.1(4) . . . . ?
C28 C29 C33 C35 -53.1(4) . . . . ?
C33 C29 C28 C27 177.3(3) . . . . ?
C42 C37 C38 C39 179.5(3) . . . . ?
C14 C7 C6 C1 -111.0(3) . . . . ?
C14 C7 C6 C5 67.8(3) . . . . ?
C45 C41 C36 N2 -10.1(4) . . . . ?
C45 C41 C36 C37 173.1(3) . . . . ?
C45 C41 C40 C39 -175.9(3) . . . . ?
C50 C49 C48 O2 -35.9(3) . . . . ?
C49 C50 C51 O2 -1.7(4) . . . . ?
C53 C54 C55 O3 -14.9(5) . . . . ?
C48 O2 C51 C50 -21.4(4) . . . . ?
C52 O3 C55 C54 32.0(4) . . . . ?
C52 C53 C54 C55 -7.2(4) . . . . ?
C51 O2 C48 C49 36.2(3) . . . . ?
C51 C50 C49 C48 22.9(4) . . . . ?
C54 C53 C52 O3 26.5(4) . . . . ?
C55 O3 C52 C53 -36.5(4) . . . . ?
